data_4001714
loop_
_publ_author_name
'Ramasamy, Karthik'
'Kuznetsov, Vladimir L.'
'Gopal, Kandasamy'
'Malik, Mohammad A.'
'Raftery, James'
'Edwards, Peter P.'
'O'Brien, Paul'

_publ_section_title
;
 Organotin Dithiocarbamates: Single-Source Precursors for Tin Sulfide Thin
 Films by Aerosol-Assisted Chemical Vapor Deposition (AACVD)
;
_journal_coden_ASTM CMATEX
_journal_issue 3
_journal_name_full 'Chemistry of Materials'
_journal_page_first 266
_journal_page_last 276
_journal_paper_doi 10.1021/cm301660n
_journal_volume 25
_journal_year 2013
_chemical_formula_sum 'C20 H42 N2 S4 Sn'
_chemical_formula_weight 557.49
_space_group_IT_number 15
_symmetry_cell_setting monoclinic
_symmetry_space_group_name_Hall '-C 2yc'
_symmetry_space_group_name_H-M 'C 1 2/c 1'
_atom_sites_solution_hydrogens geom
_atom_sites_solution_primary direct
_atom_sites_solution_secondary difmap
_audit_creation_method SHELXL-97
_cell_angle_alpha 90.00
_cell_angle_beta 127.452(9)
_cell_angle_gamma 90.00
_cell_formula_units_Z 4
_cell_length_a 21.936(3)
_cell_length_b 7.1640(12)
_cell_length_c 21.873(2)
_cell_measurement_reflns_used 1450
_cell_measurement_temperature 180(2)
_cell_measurement_theta_max 20.898
_cell_measurement_theta_min 2.3375
_cell_volume 2728.8(7)
_computing_cell_refinement 'Bruker SMART'
_computing_data_collection 'Bruker SMART'
_computing_data_reduction 'Bruker SAINT'
_computing_molecular_graphics 'Bruker SHELXTL'
_computing_publication_material 'Bruker SHELXTL'
_computing_structure_refinement 'SHELXL-97 (Sheldrick, 1997)'
_computing_structure_solution 'SHELXS-97 (Sheldrick, 1990)'
_diffrn_ambient_temperature 180(2)
_diffrn_measured_fraction_theta_full 1.000
_diffrn_measured_fraction_theta_max 0.942
_diffrn_measurement_device_type 'CCD area detector'
_diffrn_measurement_method 'phi and omega scans'
_diffrn_radiation_monochromator graphite
_diffrn_radiation_source 'fine-focus sealed tube'
_diffrn_radiation_type MoK\a
_diffrn_radiation_wavelength 0.71073
_diffrn_reflns_av_R_equivalents 0.0626
_diffrn_reflns_av_sigmaI/netI 0.1068
_diffrn_reflns_limit_h_max 28
_diffrn_reflns_limit_h_min -29
_diffrn_reflns_limit_k_max 8
_diffrn_reflns_limit_k_min -9
_diffrn_reflns_limit_l_max 20
_diffrn_reflns_limit_l_min -28
_diffrn_reflns_number 8178
_diffrn_reflns_theta_full 25.00
_diffrn_reflns_theta_max 28.27
_diffrn_reflns_theta_min 2.07
_exptl_absorpt_coefficient_mu 1.251
_exptl_absorpt_correction_type none
_exptl_crystal_colour white
_exptl_crystal_density_diffrn 1.357
_exptl_crystal_density_method 'not measured'
_exptl_crystal_description block
_exptl_crystal_F_000 1160
_exptl_crystal_size_max 0.22
_exptl_crystal_size_mid 0.20
_exptl_crystal_size_min 0.10
_refine_diff_density_max 0.555
_refine_diff_density_min -0.610
_refine_diff_density_rms 0.079
_refine_ls_extinction_method none
_refine_ls_goodness_of_fit_ref 0.763
_refine_ls_hydrogen_treatment constr
_refine_ls_matrix_type full
_refine_ls_number_parameters 126
_refine_ls_number_reflns 3198
_refine_ls_number_restraints 0
_refine_ls_restrained_S_all 0.763
_refine_ls_R_factor_all 0.0715
_refine_ls_R_factor_gt 0.0378
_refine_ls_shift/su_max 0.001
_refine_ls_shift/su_mean 0.000
_refine_ls_structure_factor_coef Fsqd
_refine_ls_weighting_details 'calc w=1/[\s^2^(Fo^2^)+(0.0114P)^2^+0.0000P] where P=(Fo^2^+2Fc^2^)/3'
_refine_ls_weighting_scheme calc
_refine_ls_wR_factor_gt 0.0601
_refine_ls_wR_factor_ref 0.0647
_reflns_number_gt 1968
_reflns_number_total 3198
_reflns_threshold_expression >2sigma(I)
_cod_data_source_file cm301660n_si_002.cif
_cod_data_source_block s3352q
_cod_depositor_comments
;
The following automatic conversions were performed:

'_symmetry_cell_setting' value 'Monoclinic' changed to 'monoclinic'
according to /home/saulius/struct/CIF-dictionaries/cif_core.dic
dictionary named 'cif_core.dic' version 2.4.2 from 2011-04-26.

Automatic conversion script
Id: cif_fix_values 1891 2012-01-12 08:04:46Z andrius 

 Updated bibliographic information.

 Antanas Vaitkus,
 2019-09-24
;
_cod_original_cell_volume 2728.8(6)
_cod_original_sg_symbol_H-M C2/c
_cod_database_code 4001714

loop_
_symmetry_equiv_pos_as_xyz
'x, y, z'
'-x, y, -z+1/2'
'x+1/2, y+1/2, z'
'-x+1/2, y+1/2, -z+1/2'
'-x, -y, -z'
'x, -y, z-1/2'
'-x+1/2, -y+1/2, -z'
'x+1/2, -y+1/2, z-1/2'

loop_
_atom_site_label
_atom_site_type_symbol
_atom_site_fract_x
_atom_site_fract_y
_atom_site_fract_z
_atom_site_U_iso_or_equiv
_atom_site_adp_type
_atom_site_occupancy
_atom_site_symmetry_multiplicity
_atom_site_calc_flag
_atom_site_refinement_flags
C1 C 0.38146(19) 0.1957(5) 0.0747(2) 0.0373(8) Uani 1 1 d .
C2 C 0.3138(2) -0.0773(5) -0.0111(2) 0.0491(10) Uani 1 1 d .
H2A H 0.2573 -0.0914 -0.0443 0.059 Uiso 1 1 calc R
H2B H 0.3353 -0.1422 0.0381 0.059 Uiso 1 1 calc R
C3 C 0.3442(3) -0.1708(6) -0.0503(2) 0.0617(12) Uani 1 1 d .
H3A H 0.3238 -0.2997 -0.0645 0.074 Uiso 1 1 calc R
H3B H 0.3240 -0.1027 -0.0986 0.074 Uiso 1 1 calc R
C4 C 0.4300(3) -0.1791(6) -0.0029(2) 0.0646(12) Uani 1 1 d .
H4A H 0.4508 -0.2473 0.0455 0.077 Uiso 1 1 calc R
H4B H 0.4509 -0.0506 0.0109 0.077 Uiso 1 1 calc R
C5 C 0.4568(3) -0.2750(6) -0.0450(3) 0.0988(19) Uani 1 1 d .
H5A H 0.4326 -0.3982 -0.0629 0.148 Uiso 1 1 calc R
H5B H 0.5127 -0.2896 -0.0099 0.148 Uiso 1 1 calc R
H5C H 0.4423 -0.1991 -0.0893 0.148 Uiso 1 1 calc R
C6 C 0.2917(2) 0.2434(5) -0.0631(2) 0.0527(11) Uani 1 1 d .
H6A H 0.2616 0.3352 -0.0585 0.079 Uiso 1 1 calc R
H6B H 0.2572 0.1672 -0.1093 0.079 Uiso 1 1 calc R
H6C H 0.3284 0.3084 -0.0672 0.079 Uiso 1 1 calc R
C7 C 0.4161(2) 0.4163(4) 0.2603(2) 0.0384(9) Uani 1 1 d .
H7A H 0.3655 0.3629 0.2184 0.046 Uiso 1 1 calc R
H7B H 0.4286 0.3726 0.3097 0.046 Uiso 1 1 calc R
C8 C 0.4090(2) 0.6261(4) 0.2572(2) 0.0426(10) Uani 1 1 d .
H8A H 0.3919 0.6700 0.2061 0.051 Uiso 1 1 calc R
H8B H 0.4602 0.6809 0.2965 0.051 Uiso 1 1 calc R
C9 C 0.3529(2) 0.6956(5) 0.2712(2) 0.0588(11) Uani 1 1 d .
H9A H 0.3026 0.6342 0.2340 0.071 Uiso 1 1 calc R
H9B H 0.3718 0.6582 0.3236 0.071 Uiso 1 1 calc R
C10 C 0.3417(3) 0.9025(6) 0.2635(3) 0.0861(16) Uani 1 1 d .
H10A H 0.3910 0.9645 0.3010 0.129 Uiso 1 1 calc R
H10B H 0.3051 0.9381 0.2730 0.129 Uiso 1 1 calc R
H10C H 0.3218 0.9406 0.2113 0.129 Uiso 1 1 calc R
N1 N 0.33320(17) 0.1238(4) 0.00464(17) 0.0388(8) Uani 1 1 d .
S1 S 0.43248(6) 0.04664(13) 0.15336(5) 0.0435(3) Uani 1 1 d .
S2 S 0.39399(6) 0.42991(13) 0.08858(6) 0.0412(3) Uani 1 1 d .
Sn1 Sn 0.5000 0.30884(5) 0.2500 0.03575(12) Uani 1 2 d S

loop_
_atom_site_aniso_label
_atom_site_aniso_U_11
_atom_site_aniso_U_22
_atom_site_aniso_U_33
_atom_site_aniso_U_23
_atom_site_aniso_U_13
_atom_site_aniso_U_12
C1 0.036(2) 0.044(2) 0.041(2) 0.007(2) 0.028(2) 0.006(2)
C2 0.043(3) 0.043(2) 0.043(3) -0.006(2) 0.017(2) -0.010(2)
C3 0.088(4) 0.046(3) 0.038(2) -0.005(2) 0.031(3) -0.003(3)
C4 0.091(4) 0.058(3) 0.070(3) -0.006(3) 0.061(3) -0.009(3)
C5 0.174(6) 0.061(3) 0.129(5) 0.006(3) 0.127(5) 0.021(3)
C6 0.052(3) 0.056(3) 0.035(2) 0.0042(19) 0.018(2) 0.008(2)
C7 0.041(2) 0.043(2) 0.036(2) 0.0012(18) 0.025(2) -0.0008(18)
C8 0.044(3) 0.048(2) 0.038(2) -0.0059(18) 0.026(2) -0.0018(19)
C9 0.061(3) 0.057(3) 0.066(3) -0.007(3) 0.042(2) 0.007(3)
C10 0.088(4) 0.073(3) 0.115(5) -0.011(3) 0.071(4) 0.014(3)
N1 0.041(2) 0.0372(18) 0.0295(19) 0.0023(15) 0.0168(17) 0.0015(15)
S1 0.0563(7) 0.0359(5) 0.0329(6) 0.0014(5) 0.0243(6) 0.0016(5)
S2 0.0485(7) 0.0343(6) 0.0386(6) 0.0038(5) 0.0253(5) 0.0022(5)
Sn1 0.0446(3) 0.0331(2) 0.0338(2) 0.000 0.0261(2) 0.000

loop_
_atom_type_symbol
_atom_type_description
_atom_type_scat_dispersion_real
_atom_type_scat_dispersion_imag
_atom_type_scat_source
C C 0.0033 0.0016 'International Tables Vol C Tables 4.2.6.8 and 6.1.1.4'
H H 0.0000 0.0000 'International Tables Vol C Tables 4.2.6.8 and 6.1.1.4'
N N 0.0061 0.0033 'International Tables Vol C Tables 4.2.6.8 and 6.1.1.4'
S S 0.1246 0.1234 'International Tables Vol C Tables 4.2.6.8 and 6.1.1.4'
Sn Sn -0.6537 1.4246 'International Tables Vol C Tables 4.2.6.8 and 6.1.1.4'

loop_
_geom_angle_atom_site_label_1
_geom_angle_atom_site_label_2
_geom_angle_atom_site_label_3
_geom_angle
_geom_angle_site_symmetry_1
_geom_angle_site_symmetry_3
N1 C1 S2 121.3(3) . .
N1 C1 S1 119.1(3) . .
S2 C1 S1 119.6(2) . .
N1 C2 C3 113.3(3) . .
N1 C2 H2A 108.9 . .
C3 C2 H2A 108.9 . .
N1 C2 H2B 108.9 . .
C3 C2 H2B 108.9 . .
H2A C2 H2B 107.7 . .
C4 C3 C2 115.0(3) . .
C4 C3 H3A 108.5 . .
C2 C3 H3A 108.5 . .
C4 C3 H3B 108.5 . .
C2 C3 H3B 108.5 . .
H3A C3 H3B 107.5 . .
C3 C4 C5 112.5(4) . .
C3 C4 H4A 109.1 . .
C5 C4 H4A 109.1 . .
C3 C4 H4B 109.1 . .
C5 C4 H4B 109.1 . .
H4A C4 H4B 107.8 . .
C4 C5 H5A 109.5 . .
C4 C5 H5B 109.5 . .
H5A C5 H5B 109.5 . .
C4 C5 H5C 109.5 . .
H5A C5 H5C 109.5 . .
H5B C5 H5C 109.5 . .
N1 C6 H6A 109.5 . .
N1 C6 H6B 109.5 . .
H6A C6 H6B 109.5 . .
N1 C6 H6C 109.5 . .
H6A C6 H6C 109.5 . .
H6B C6 H6C 109.5 . .
C8 C7 Sn1 115.3(2) . .
C8 C7 H7A 108.5 . .
Sn1 C7 H7A 108.5 . .
C8 C7 H7B 108.5 . .
Sn1 C7 H7B 108.5 . .
H7A C7 H7B 107.5 . .
C7 C8 C9 113.0(3) . .
C7 C8 H8A 109.0 . .
C9 C8 H8A 109.0 . .
C7 C8 H8B 109.0 . .
C9 C8 H8B 109.0 . .
H8A C8 H8B 107.8 . .
C10 C9 C8 113.5(3) . .
C10 C9 H9A 108.9 . .
C8 C9 H9A 108.9 . .
C10 C9 H9B 108.9 . .
C8 C9 H9B 108.9 . .
H9A C9 H9B 107.7 . .
C9 C10 H10A 109.5 . .
C9 C10 H10B 109.5 . .
H10A C10 H10B 109.5 . .
C9 C10 H10C 109.5 . .
H10A C10 H10C 109.5 . .
H10B C10 H10C 109.5 . .
C1 N1 C6 120.8(3) . .
C1 N1 C2 124.1(3) . .
C6 N1 C2 115.0(3) . .
C1 S1 Sn1 93.93(13) . .
C7 Sn1 C7 137.63(17) 2_655 .
C7 Sn1 S1 106.56(9) 2_655 .
C7 Sn1 S1 104.62(10) . .
C7 Sn1 S1 104.62(10) 2_655 2_655
C7 Sn1 S1 106.56(9) . 2_655
S1 Sn1 S1 83.93(5) . 2_655

loop_
_geom_bond_atom_site_label_1
_geom_bond_atom_site_label_2
_geom_bond_distance
_geom_bond_site_symmetry_2
C1 N1 1.327(4) .
C1 S2 1.697(4) .
C1 S1 1.736(3) .
C2 N1 1.482(4) .
C2 C3 1.524(4) .
C2 H2A 0.9900 .
C2 H2B 0.9900 .
C3 C4 1.499(5) .
C3 H3A 0.9900 .
C3 H3B 0.9900 .
C4 C5 1.525(4) .
C4 H4A 0.9900 .
C4 H4B 0.9900 .
C5 H5A 0.9800 .
C5 H5B 0.9800 .
C5 H5C 0.9800 .
C6 N1 1.456(4) .
C6 H6A 0.9800 .
C6 H6B 0.9800 .
C6 H6C 0.9800 .
C7 C8 1.508(4) .
C7 Sn1 2.130(3) .
C7 H7A 0.9900 .
C7 H7B 0.9900 .
C8 C9 1.521(4) .
C8 H8A 0.9900 .
C8 H8B 0.9900 .
C9 C10 1.496(5) .
C9 H9A 0.9900 .
C9 H9B 0.9900 .
C10 H10A 0.9800 .
C10 H10B 0.9800 .
C10 H10C 0.9800 .
S1 Sn1 2.5264(10) .
Sn1 C7 2.130(3) 2_655
Sn1 S1 2.5264(10) 2_655

loop_
_geom_torsion_atom_site_label_1
_geom_torsion_atom_site_label_2
_geom_torsion_atom_site_label_3
_geom_torsion_atom_site_label_4
_geom_torsion
_geom_torsion_site_symmetry_4
N1 C2 C3 C4 65.0(4) .
C2 C3 C4 C5 179.6(3) .
Sn1 C7 C8 C9 -175.4(3) .
C7 C8 C9 C10 -176.5(4) .
S2 C1 N1 C6 2.7(4) .
S1 C1 N1 C6 -177.4(2) .
S2 C1 N1 C2 -173.8(2) .
S1 C1 N1 C2 6.1(4) .
C3 C2 N1 C1 -111.9(4) .
C3 C2 N1 C6 71.5(4) .
N1 C1 S1 Sn1 -179.3(2) .
S2 C1 S1 Sn1 0.57(18) .
C8 C7 Sn1 C7 2.7(2) 2_655
C8 C7 Sn1 S1 -133.6(2) .
C8 C7 Sn1 S1 138.5(2) 2_655
C1 S1 Sn1 C7 -73.66(14) 2_655
C1 S1 Sn1 C7 77.28(13) .
C1 S1 Sn1 S1 -177.15(11) 2_655
